data_7205737
loop_
_publ_author_name
'Pochodylo, Amy L.'
'LaDuca, Robert L.'

_publ_section_title
;
 Topological diversity in zinc coordination polymers with 5-substituted
 isophthalate and bis(4-pyridylmethyl)piperazine ligands
;
_journal_issue 7
_journal_name_full CrystEngComm
_journal_page_first 2249
_journal_paper_doi 10.1039/c0ce00715c
_journal_volume 13
_journal_year 2011
_chemical_formula_sum 'C96 H84 N18 O38 Zn5'
_chemical_formula_weight 2424.66
_chemical_name_systematic
;
?
;
_space_group_IT_number 2
_symmetry_cell_setting triclinic
_symmetry_space_group_name_Hall '-P 1'
_symmetry_space_group_name_H-M 'P -1'
_atom_sites_solution_hydrogens geom
_atom_sites_solution_primary direct
_atom_sites_solution_secondary difmap
_audit_creation_method SHELXL-97
_audit_update_record
;
2009-10-13 # Formatted by publCIF
;
_cell_angle_alpha 93.066(1)
_cell_angle_beta 90.284(1)
_cell_angle_gamma 110.117(1)
_cell_formula_units_Z 1
_cell_length_a 9.4905(5)
_cell_length_b 12.1120(6)
_cell_length_c 23.4975(12)
_cell_measurement_temperature 173(2)
_cell_volume 2531.8(2)
_computing_structure_refinement 'SHELXL-97 (Sheldrick, 2008)'
_computing_structure_solution 'SHELXS-97 (Sheldrick, 2008)'
_diffrn_ambient_temperature 173(2)
_diffrn_measured_fraction_theta_full 0.999
_diffrn_measured_fraction_theta_max 0.985
_diffrn_radiation_monochromator graphite
_diffrn_radiation_source 'fine-focus sealed tube'
_diffrn_radiation_type MoK\a
_diffrn_radiation_wavelength 0.71073
_diffrn_reflns_av_R_equivalents 0.0353
_diffrn_reflns_av_sigmaI/netI 0.0336
_diffrn_reflns_limit_h_max 12
_diffrn_reflns_limit_h_min -12
_diffrn_reflns_limit_k_max 15
_diffrn_reflns_limit_k_min -15
_diffrn_reflns_limit_l_max 30
_diffrn_reflns_limit_l_min -30
_diffrn_reflns_number 42938
_diffrn_reflns_theta_full 25.00
_diffrn_reflns_theta_max 27.49
_diffrn_reflns_theta_min 1.74
_exptl_absorpt_coefficient_mu 1.266
_exptl_absorpt_correction_T_max 0.9200
_exptl_absorpt_correction_T_min 0.5708
_exptl_absorpt_correction_type multi-scan
_exptl_absorpt_process_details SADABS
_exptl_crystal_colour colourless
_exptl_crystal_density_diffrn 1.590
_exptl_crystal_density_method 'not measured'
_exptl_crystal_description block
_exptl_crystal_F_000 1240
_exptl_crystal_size_max 0.50
_exptl_crystal_size_mid 0.11
_exptl_crystal_size_min 0.07
_refine_diff_density_max 0.507
_refine_diff_density_min -0.281
_refine_diff_density_rms 0.062
_refine_ls_extinction_method none
_refine_ls_goodness_of_fit_ref 1.027
_refine_ls_hydrogen_treatment mixed
_refine_ls_matrix_type full
_refine_ls_number_parameters 718
_refine_ls_number_reflns 11458
_refine_ls_number_restraints 3
_refine_ls_restrained_S_all 1.027
_refine_ls_R_factor_all 0.0389
_refine_ls_R_factor_gt 0.0288
_refine_ls_shift/su_max 0.001
_refine_ls_shift/su_mean 0.000
_refine_ls_structure_factor_coef Fsqd
_refine_ls_weighting_details 'calc w=1/[\s^2^(Fo^2^)+(0.0318P)^2^+1.1223P] where P=(Fo^2^+2Fc^2^)/3'
_refine_ls_weighting_scheme calc
_refine_ls_wR_factor_gt 0.0675
_refine_ls_wR_factor_ref 0.0716
_reflns_number_gt 9542
_reflns_number_total 11458
_reflns_threshold_expression >2sigma(I)
_cod_data_source_file c0ce00715c.txt
_cod_data_source_block p1b
_cod_original_sg_symbol_H-M P-1
_cod_database_code 7205737

loop_
_symmetry_equiv_pos_as_xyz
'x, y, z'
'-x, -y, -z'

loop_
_atom_site_label
_atom_site_type_symbol
_atom_site_fract_x
_atom_site_fract_y
_atom_site_fract_z
_atom_site_U_iso_or_equiv
_atom_site_adp_type
_atom_site_occupancy
_atom_site_symmetry_multiplicity
_atom_site_calc_flag
_atom_site_refinement_flags
_atom_site_disorder_assembly
_atom_site_disorder_group
Zn1 Zn 0.0000 0.5000 0.5000 0.01286(7) Uani 1 2 d S . .
Zn2 Zn -0.29882(2) -0.101565(18) 0.153421(9) 0.01580(6) Uani 1 1 d . . .
Zn3 Zn 0.06544(2) 0.535190(18) 0.354285(8) 0.01393(5) Uani 1 1 d . . .
O1 O -0.46470(17) -0.13470(13) 0.25424(6) 0.0330(4) Uani 1 1 d . . .
O2 O 0.85205(17) 0.81403(16) 0.58202(7) 0.0414(4) Uani 1 1 d . . .
O3 O 0.62676(18) 0.74701(16) 0.61366(6) 0.0413(4) Uani 1 1 d . . .
O4 O -0.53864(17) -0.14635(13) 0.46281(7) 0.0330(4) Uani 1 1 d . . .
O5 O -0.3457(2) -0.04992(13) 0.51669(6) 0.0376(4) Uani 1 1 d . . .
O6 O 0.55143(17) -0.16317(15) 0.03294(7) 0.0378(4) Uani 1 1 d . . .
O7 O 0.18424(16) -0.18053(13) -0.11915(6) 0.0298(3) Uani 1 1 d . . .
O8 O 0.04561(15) -0.03048(13) 0.16425(6) 0.0241(3) Uani 1 1 d . . .
O9 O -0.04084(15) -0.19636(13) -0.09477(6) 0.0262(3) Uani 1 1 d . . .
O10 O 0.94718(13) 0.57128(11) 0.42338(5) 0.0156(3) Uani 1 1 d . . .
O11 O -0.03266(15) 0.35893(11) 0.35460(5) 0.0215(3) Uani 1 1 d . . .
O12 O 0.52412(15) -0.08426(13) 0.11813(6) 0.0255(3) Uani 1 1 d . . .
O13 O -0.05443(14) 0.34060(11) 0.44928(5) 0.0187(3) Uani 1 1 d . . .
O14 O -0.24755(15) -0.00882(12) 0.22615(5) 0.0226(3) Uani 1 1 d . . .
O15 O 0.27132(14) 0.56268(12) 0.38488(5) 0.0218(3) Uani 1 1 d . . .
O16 O 0.79601(14) 0.53715(12) 0.34741(5) 0.0218(3) Uani 1 1 d . . .
O17 O 0.21663(14) 0.56362(12) 0.47762(5) 0.0195(3) Uani 1 1 d . . .
O18 O -0.13598(14) -0.07636(11) 0.09775(5) 0.0187(3) Uani 1 1 d . . .
N1 N -0.4137(2) -0.07129(14) 0.47074(7) 0.0250(4) Uani 1 1 d . . .
N2 N 0.09289(18) -0.17453(14) -0.08358(7) 0.0209(3) Uani 1 1 d . . .
N3 N 0.71803(19) 0.75499(16) 0.57612(7) 0.0253(4) Uani 1 1 d . . .
N4 N 0.08348(18) 0.48858(14) 0.04951(6) 0.0199(3) Uani 1 1 d . . .
N5 N -0.51273(18) -0.71002(14) 0.20553(7) 0.0211(3) Uani 1 1 d . . .
N6 N -0.77396(18) -0.88954(14) 0.24560(7) 0.0181(3) Uani 1 1 d . . .
H6N H -0.808(2) -0.9333(19) 0.2159(9) 0.022 Uiso 1 1 d . . .
N7 N 0.12022(17) 0.51685(14) 0.26722(6) 0.0189(3) Uani 1 1 d . . .
N8 N -0.90344(17) -1.28331(14) 0.33445(6) 0.0187(3) Uani 1 1 d . . .
N9 N -0.33219(17) -0.27935(14) 0.16167(7) 0.0191(3) Uani 1 1 d . . .
C1 C -0.5132(2) -0.82954(17) 0.21171(9) 0.0245(4) Uani 1 1 d . . .
H1A H -0.4124 -0.8269 0.2211 0.029 Uiso 1 1 calc R . .
H1B H -0.5451 -0.8756 0.1759 0.029 Uiso 1 1 calc R . .
C2 C -0.0020(2) 0.56865(18) 0.05035(8) 0.0214(4) Uani 1 1 d . . .
H2A H 0.0626 0.6461 0.0404 0.026 Uiso 1 1 calc R . .
H2B H -0.0381 0.5758 0.0884 0.026 Uiso 1 1 calc R . .
C3 C -0.7730(2) -0.76865(17) 0.23437(9) 0.0248(4) Uani 1 1 d . . .
H3A H -0.7448 -0.7184 0.2691 0.030 Uiso 1 1 calc R . .
H3B H -0.8729 -0.7729 0.2226 0.030 Uiso 1 1 calc R . .
C4 C 0.2144(2) 0.53376(19) 0.08818(8) 0.0244(4) Uani 1 1 d . . .
H4A H 0.2694 0.6149 0.0802 0.029 Uiso 1 1 calc R . .
H4B H 0.2799 0.4887 0.0804 0.029 Uiso 1 1 calc R . .
C5 C -0.8139(2) -1.07516(18) 0.35471(8) 0.0255(4) Uani 1 1 d . . .
H5 H -0.7570 -1.0111 0.3783 0.031 Uiso 1 1 calc R . .
C6 C -0.4025(2) -0.64994(17) 0.16377(9) 0.0255(4) Uani 1 1 d . . .
H6A H -0.4358 -0.6868 0.1261 0.031 Uiso 1 1 calc R . .
H6B H -0.3072 -0.6588 0.1726 0.031 Uiso 1 1 calc R . .
C7 C -0.8242(2) -1.18819(18) 0.36663(8) 0.0238(4) Uani 1 1 d . . .
H7 H -0.7731 -1.1982 0.3987 0.029 Uiso 1 1 calc R . .
C8 C -0.08012(19) 0.30280(16) 0.39836(8) 0.0161(4) Uani 1 1 d . . .
C9 C -0.9743(2) -1.15754(17) 0.27421(8) 0.0229(4) Uani 1 1 d . . .
H9 H -1.0283 -1.1502 0.2424 0.027 Uiso 1 1 calc R . .
C10 C -0.3299(2) -0.33070(18) 0.21087(8) 0.0226(4) Uani 1 1 d . . .
H10 H -0.3134 -0.2843 0.2447 0.027 Uiso 1 1 calc R . .
C11 C -0.9778(2) -1.26667(18) 0.28902(8) 0.0242(4) Uani 1 1 d . . .
H11 H -1.0348 -1.3323 0.2663 0.029 Uiso 1 1 calc R . .
C12 C -0.3874(2) -0.46838(17) 0.11311(9) 0.0227(4) Uani 1 1 d . . .
H12 H -0.4102 -0.5138 0.0789 0.027 Uiso 1 1 calc R . .
C13 C -0.3602(2) -0.34863(17) 0.11352(8) 0.0218(4) Uani 1 1 d . . .
H13 H -0.3613 -0.3148 0.0790 0.026 Uiso 1 1 calc R . .
C14 C -0.6182(2) -0.88750(17) 0.25815(9) 0.0220(4) Uani 1 1 d . . .
H14A H -0.6195 -0.9674 0.2610 0.026 Uiso 1 1 calc R . .
H14B H -0.5823 -0.8446 0.2944 0.026 Uiso 1 1 calc R . .
C15 C -0.6636(2) -0.71653(18) 0.18847(9) 0.0268(5) Uani 1 1 d . . .
H15A H -0.6943 -0.7649 0.1532 0.032 Uiso 1 1 calc R . .
H15B H -0.6637 -0.6382 0.1818 0.032 Uiso 1 1 calc R . .
C16 C -0.2438(2) 0.11015(16) 0.43339(8) 0.0191(4) Uani 1 1 d . . .
H16 H -0.2194 0.1415 0.4706 0.023 Uiso 1 1 calc R . .
C17 C 0.2446(2) 0.59658(19) 0.24769(8) 0.0237(4) Uani 1 1 d . . .
H17 H 0.3129 0.6479 0.2740 0.028 Uiso 1 1 calc R . .
C18 C -0.1337(2) 0.52310(19) 0.00864(8) 0.0233(4) Uani 1 1 d . . .
H18A H -0.2002 0.4470 0.0196 0.028 Uiso 1 1 calc R . .
H18B H -0.1895 0.5768 0.0099 0.028 Uiso 1 1 calc R . .
C19 C -0.3134(2) 0.00952(16) 0.32237(8) 0.0181(4) Uani 1 1 d . . .
C20 C 0.3342(2) -0.11330(16) 0.04804(8) 0.0173(4) Uani 1 1 d . . .
C21 C -0.3510(2) -0.44880(18) 0.21361(9) 0.0245(4) Uani 1 1 d . . .
H21 H -0.3452 -0.4801 0.2485 0.029 Uiso 1 1 calc R . .
C22 C 0.0250(2) 0.44235(16) 0.22874(8) 0.0202(4) Uani 1 1 d . . .
H22 H -0.0612 0.3860 0.2415 0.024 Uiso 1 1 calc R . .
C23 C -0.3810(2) -0.52059(17) 0.16343(9) 0.0213(4) Uani 1 1 d . . .
C24 C 0.0494(2) 0.44570(17) 0.17071(8) 0.0207(4) Uani 1 1 d . . .
H24 H -0.0196 0.3925 0.1453 0.025 Uiso 1 1 calc R . .
C25 C 0.2757(2) 0.60589(19) 0.19055(8) 0.0234(4) Uani 1 1 d . . .
H25 H 0.3621 0.6635 0.1789 0.028 Uiso 1 1 calc R . .
C26 C -0.8895(2) -1.05863(17) 0.30724(8) 0.0199(4) Uani 1 1 d . . .
C27 C -0.3481(2) -0.05047(17) 0.26323(8) 0.0198(4) Uani 1 1 d . . .
C28 C 0.6652(2) 0.69282(16) 0.52107(8) 0.0170(4) Uani 1 1 d . . .
C29 C -0.3433(2) -0.00292(16) 0.42230(8) 0.0197(4) Uani 1 1 d . . .
C30 C 0.0498(2) -0.11636(15) 0.01458(8) 0.0161(4) Uani 1 1 d . . .
H30 H -0.0453 -0.1191 0.0030 0.019 Uiso 1 1 calc R . .
C31 C 0.7687(2) 0.66948(16) 0.48588(8) 0.0164(4) Uani 1 1 d . . .
H31 H 0.8698 0.6949 0.4965 0.020 Uiso 1 1 calc R . .
C32 C -0.1812(2) 0.17580(16) 0.38732(8) 0.0165(4) Uani 1 1 d . . .
C33 C 0.5675(2) 0.57831(15) 0.41700(7) 0.0145(3) Uani 1 1 d . . .
H33 H 0.5350 0.5422 0.3811 0.017 Uiso 1 1 calc R . .
C34 C 0.1456(2) -0.14144(16) -0.02396(8) 0.0172(4) Uani 1 1 d . . .
C35 C 0.0990(2) -0.08683(16) 0.07111(8) 0.0163(4) Uani 1 1 d . . .
C36 C 0.2409(2) -0.08588(16) 0.08732(8) 0.0175(4) Uani 1 1 d . . .
H36 H 0.2735 -0.0665 0.1251 0.021 Uiso 1 1 calc R . .
C37 C 0.71749(19) 0.60688(15) 0.43402(7) 0.0144(3) Uani 1 1 d . . .
C38 C 0.82401(19) 0.56813(16) 0.39823(8) 0.0158(4) Uani 1 1 d . . .
C39 C -0.2143(2) 0.12475(16) 0.33226(8) 0.0173(4) Uani 1 1 d . . .
H39 H -0.1698 0.1680 0.3016 0.021 Uiso 1 1 calc R . .
C40 C -0.8845(2) -0.93867(16) 0.29145(8) 0.0201(4) Uani 1 1 d . . .
H40A H -0.8578 -0.8851 0.3251 0.024 Uiso 1 1 calc R . .
H40B H -0.9837 -0.9436 0.2784 0.024 Uiso 1 1 calc R . .
C41 C 0.5143(2) 0.65768(15) 0.50715(8) 0.0155(4) Uani 1 1 d . . .
H41 H 0.4464 0.6699 0.5330 0.019 Uiso 1 1 calc R . .
C42 C 0.46648(19) 0.60354(15) 0.45352(7) 0.0138(3) Uani 1 1 d . . .
C43 C 0.30422(19) 0.57365(15) 0.43750(8) 0.0148(4) Uani 1 1 d . . .
C44 C 0.4834(2) -0.12091(17) 0.06674(9) 0.0210(4) Uani 1 1 d . . .
C45 C 0.2869(2) -0.14005(16) -0.00883(8) 0.0187(4) Uani 1 1 d . . .
H45 H 0.3490 -0.1566 -0.0359 0.022 Uiso 1 1 calc R . .
C46 C 0.1772(2) 0.52882(17) 0.15056(8) 0.0187(4) Uani 1 1 d . . .
C47 C -0.3821(2) -0.05405(17) 0.36819(8) 0.0206(4) Uani 1 1 d . . .
H47 H -0.4527 -0.1294 0.3624 0.025 Uiso 1 1 calc R . .
C48 C -0.0033(2) -0.06137(15) 0.11484(8) 0.0163(4) Uani 1 1 d . . .
O1W O 0.3464(2) 0.30276(17) 0.03891(8) 0.0485(5) Uani 1 1 d D . .
H1WA H 0.380(3) 0.252(2) 0.0213(12) 0.058 Uiso 1 1 d D . .
H1WB H 0.260(2) 0.267(2) 0.0521(12) 0.058 Uiso 1 1 d D . .

loop_
_atom_site_aniso_label
_atom_site_aniso_U_11
_atom_site_aniso_U_22
_atom_site_aniso_U_33
_atom_site_aniso_U_23
_atom_site_aniso_U_13
_atom_site_aniso_U_12
Zn1 0.01032(14) 0.01628(15) 0.01125(14) -0.00015(11) 0.00105(10) 0.00381(11)
Zn2 0.01317(10) 0.01881(11) 0.01520(11) -0.00186(8) -0.00109(8) 0.00566(8)
Zn3 0.01262(10) 0.01799(11) 0.01109(10) 0.00099(8) 0.00064(8) 0.00515(8)
O1 0.0283(8) 0.0323(8) 0.0264(8) -0.0112(7) -0.0001(6) -0.0029(7)
O2 0.0219(8) 0.0571(11) 0.0416(10) -0.0306(8) -0.0128(7) 0.0143(8)
O3 0.0339(9) 0.0628(12) 0.0212(8) -0.0140(8) 0.0018(7) 0.0113(8)
O4 0.0296(8) 0.0263(8) 0.0426(9) 0.0144(7) 0.0121(7) 0.0072(7)
O5 0.0635(11) 0.0277(8) 0.0180(8) 0.0035(6) 0.0011(7) 0.0107(8)
O6 0.0277(8) 0.0595(11) 0.0355(9) -0.0130(8) -0.0041(7) 0.0294(8)
O7 0.0296(8) 0.0402(9) 0.0191(7) -0.0048(6) 0.0044(6) 0.0123(7)
O8 0.0210(7) 0.0359(8) 0.0159(7) -0.0035(6) -0.0017(5) 0.0111(6)
O9 0.0230(8) 0.0329(8) 0.0222(7) -0.0032(6) -0.0074(6) 0.0099(6)
O10 0.0121(6) 0.0203(7) 0.0157(6) 0.0024(5) 0.0010(5) 0.0070(5)
O11 0.0259(7) 0.0180(7) 0.0161(7) -0.0003(5) 0.0041(5) 0.0019(6)
O12 0.0182(7) 0.0367(8) 0.0242(7) -0.0034(6) -0.0057(6) 0.0138(6)
O13 0.0219(7) 0.0183(7) 0.0156(6) -0.0027(5) -0.0038(5) 0.0073(5)
O14 0.0208(7) 0.0275(7) 0.0166(7) -0.0048(6) 0.0001(5) 0.0054(6)
O15 0.0144(6) 0.0356(8) 0.0161(7) 0.0004(6) -0.0017(5) 0.0098(6)
O16 0.0186(7) 0.0314(8) 0.0151(7) -0.0029(6) 0.0005(5) 0.0088(6)
O17 0.0121(6) 0.0271(7) 0.0186(7) 0.0015(6) 0.0016(5) 0.0058(5)
O18 0.0135(6) 0.0249(7) 0.0180(7) 0.0001(5) -0.0002(5) 0.0073(5)
N1 0.0354(10) 0.0180(8) 0.0239(9) 0.0041(7) 0.0090(8) 0.0115(8)
N2 0.0252(9) 0.0190(8) 0.0180(8) -0.0004(7) -0.0019(7) 0.0074(7)
N3 0.0234(9) 0.0327(10) 0.0220(9) -0.0094(7) -0.0063(7) 0.0144(8)
N4 0.0226(8) 0.0274(9) 0.0120(7) 0.0007(6) 0.0011(6) 0.0117(7)
N5 0.0184(8) 0.0175(8) 0.0285(9) 0.0046(7) 0.0007(7) 0.0071(7)
N6 0.0201(8) 0.0159(8) 0.0176(8) 0.0001(6) -0.0023(6) 0.0054(7)
N7 0.0185(8) 0.0246(8) 0.0131(8) 0.0011(6) 0.0001(6) 0.0066(7)
N8 0.0185(8) 0.0225(8) 0.0144(8) 0.0035(6) 0.0009(6) 0.0057(7)
N9 0.0169(8) 0.0191(8) 0.0207(8) 0.0009(6) 0.0019(6) 0.0056(6)
C1 0.0214(10) 0.0195(10) 0.0344(12) 0.0039(9) 0.0004(9) 0.0091(8)
C2 0.0286(11) 0.0259(10) 0.0132(9) 0.0006(8) 0.0021(8) 0.0140(9)
C3 0.0222(10) 0.0184(10) 0.0373(12) 0.0073(9) 0.0006(9) 0.0107(8)
C4 0.0211(10) 0.0378(12) 0.0150(9) 0.0019(8) 0.0012(8) 0.0111(9)
C5 0.0314(11) 0.0226(10) 0.0193(10) -0.0025(8) -0.0082(8) 0.0059(9)
C6 0.0238(10) 0.0210(10) 0.0315(11) 0.0024(9) 0.0057(9) 0.0073(8)
C7 0.0266(11) 0.0282(11) 0.0164(9) 0.0007(8) -0.0053(8) 0.0093(9)
C8 0.0132(8) 0.0178(9) 0.0180(9) -0.0020(7) -0.0001(7) 0.0066(7)
C9 0.0237(10) 0.0224(10) 0.0198(10) 0.0038(8) -0.0073(8) 0.0041(8)
C10 0.0218(10) 0.0251(10) 0.0188(10) -0.0008(8) -0.0039(8) 0.0057(8)
C11 0.0247(10) 0.0209(10) 0.0224(10) 0.0013(8) -0.0083(8) 0.0022(8)
C12 0.0218(10) 0.0225(10) 0.0220(10) -0.0016(8) 0.0037(8) 0.0059(8)
C13 0.0236(10) 0.0236(10) 0.0182(10) 0.0023(8) 0.0032(8) 0.0080(8)
C14 0.0208(10) 0.0197(10) 0.0267(10) 0.0035(8) -0.0036(8) 0.0083(8)
C15 0.0226(10) 0.0242(11) 0.0349(12) 0.0127(9) -0.0004(9) 0.0081(9)
C16 0.0226(10) 0.0194(9) 0.0157(9) -0.0010(7) -0.0005(7) 0.0080(8)
C17 0.0165(9) 0.0338(11) 0.0165(9) -0.0038(8) -0.0013(7) 0.0037(8)
C18 0.0268(11) 0.0346(11) 0.0140(9) 0.0017(8) 0.0034(8) 0.0177(9)
C19 0.0165(9) 0.0202(9) 0.0181(9) -0.0024(7) 0.0001(7) 0.0072(8)
C20 0.0159(9) 0.0165(9) 0.0201(9) -0.0001(7) -0.0009(7) 0.0063(7)
C21 0.0246(10) 0.0265(11) 0.0210(10) 0.0053(8) -0.0021(8) 0.0065(9)
C22 0.0224(10) 0.0176(9) 0.0189(10) 0.0019(8) 0.0000(8) 0.0046(8)
C23 0.0138(9) 0.0207(10) 0.0291(11) 0.0032(8) 0.0037(8) 0.0051(8)
C24 0.0256(10) 0.0200(10) 0.0152(9) -0.0020(7) -0.0016(8) 0.0066(8)
C25 0.0159(9) 0.0326(11) 0.0193(10) 0.0022(8) 0.0043(7) 0.0053(8)
C26 0.0191(9) 0.0222(10) 0.0177(9) 0.0030(8) 0.0025(7) 0.0060(8)
C27 0.0213(10) 0.0199(10) 0.0188(9) -0.0034(8) -0.0019(8) 0.0085(8)
C28 0.0187(9) 0.0171(9) 0.0158(9) -0.0028(7) -0.0038(7) 0.0076(7)
C29 0.0239(10) 0.0178(9) 0.0180(9) 0.0041(7) 0.0053(8) 0.0076(8)
C30 0.0144(9) 0.0161(9) 0.0181(9) 0.0018(7) -0.0013(7) 0.0059(7)
C31 0.0124(8) 0.0181(9) 0.0191(9) 0.0005(7) -0.0024(7) 0.0060(7)
C32 0.0152(9) 0.0167(9) 0.0180(9) -0.0011(7) -0.0008(7) 0.0062(7)
C33 0.0159(9) 0.0141(9) 0.0132(8) 0.0015(7) -0.0010(7) 0.0048(7)
C34 0.0206(9) 0.0171(9) 0.0133(9) 0.0001(7) -0.0022(7) 0.0060(7)
C35 0.0159(9) 0.0154(9) 0.0173(9) 0.0020(7) 0.0002(7) 0.0049(7)
C36 0.0175(9) 0.0180(9) 0.0159(9) -0.0003(7) -0.0034(7) 0.0050(7)
C37 0.0134(8) 0.0160(9) 0.0149(9) 0.0028(7) 0.0016(7) 0.0061(7)
C38 0.0125(8) 0.0165(9) 0.0174(9) 0.0029(7) 0.0017(7) 0.0033(7)
C39 0.0162(9) 0.0200(9) 0.0158(9) 0.0013(7) 0.0023(7) 0.0064(7)
C40 0.0230(10) 0.0196(10) 0.0168(9) -0.0006(8) 0.0002(8) 0.0064(8)
C41 0.0157(9) 0.0163(9) 0.0165(9) 0.0012(7) 0.0019(7) 0.0079(7)
C42 0.0130(8) 0.0138(8) 0.0155(9) 0.0032(7) 0.0003(7) 0.0054(7)
C43 0.0146(9) 0.0126(8) 0.0182(9) 0.0016(7) 0.0007(7) 0.0056(7)
C44 0.0145(9) 0.0213(10) 0.0264(10) 0.0007(8) -0.0011(8) 0.0053(8)
C45 0.0193(9) 0.0180(9) 0.0197(9) 0.0003(7) 0.0038(7) 0.0075(8)
C46 0.0200(9) 0.0261(10) 0.0136(9) 0.0022(8) 0.0004(7) 0.0123(8)
C47 0.0197(10) 0.0163(9) 0.0240(10) -0.0019(8) 0.0012(8) 0.0046(8)
C48 0.0172(9) 0.0144(9) 0.0168(9) 0.0015(7) -0.0002(7) 0.0048(7)
O1W 0.0506(12) 0.0478(11) 0.0448(11) -0.0120(9) 0.0076(9) 0.0160(9)

loop_
_atom_type_symbol
_atom_type_description
_atom_type_scat_dispersion_real
_atom_type_scat_dispersion_imag
_atom_type_scat_source
C C 0.0033 0.0016 'International Tables Vol C Tables 4.2.6.8 and 6.1.1.4'
H H 0.0000 0.0000 'International Tables Vol C Tables 4.2.6.8 and 6.1.1.4'
N N 0.0061 0.0033 'International Tables Vol C Tables 4.2.6.8 and 6.1.1.4'
O O 0.0106 0.0060 'International Tables Vol C Tables 4.2.6.8 and 6.1.1.4'
Zn Zn 0.2839 1.4301 'International Tables Vol C Tables 4.2.6.8 and 6.1.1.4'

loop_
_geom_angle_atom_site_label_1
_geom_angle_atom_site_label_2
_geom_angle_atom_site_label_3
_geom_angle
_geom_angle_site_symmetry_1
_geom_angle_site_symmetry_3
_geom_angle_publ_flag
O17 Zn1 O17 180.0 2_566 . ?
O17 Zn1 O13 95.59(5) 2_566 2_566 ?
O17 Zn1 O13 84.41(5) . 2_566 ?
O17 Zn1 O13 84.41(5) 2_566 . ?
O17 Zn1 O13 95.59(5) . . ?
O13 Zn1 O13 180.0 2_566 . ?
O17 Zn1 O10 87.12(5) 2_566 2_666 ?
O17 Zn1 O10 92.88(5) . 2_666 ?
O13 Zn1 O10 84.75(5) 2_566 2_666 ?
O13 Zn1 O10 95.25(5) . 2_666 ?
O17 Zn1 O10 92.88(5) 2_566 1_455 ?
O17 Zn1 O10 87.12(5) . 1_455 ?
O13 Zn1 O10 95.25(5) 2_566 1_455 ?
O13 Zn1 O10 84.75(5) . 1_455 ?
O10 Zn1 O10 180.00(3) 2_666 1_455 ?
O12 Zn2 O14 110.53(6) 1_455 . ?
O12 Zn2 O18 110.59(6) 1_455 . ?
O14 Zn2 O18 116.78(5) . . ?
O12 Zn2 N9 110.12(6) 1_455 . ?
O14 Zn2 N9 112.64(6) . . ?
O18 Zn2 N9 95.27(6) . . ?
O15 Zn3 O11 102.95(6) . . ?
O15 Zn3 O10 105.39(5) . 1_455 ?
O11 Zn3 O10 95.01(5) . 1_455 ?
O15 Zn3 N7 95.08(6) . . ?
O11 Zn3 N7 89.43(6) . . ?
O10 Zn3 N7 157.44(5) 1_455 . ?
O15 Zn3 N8 98.04(6) . 1_675 ?
O11 Zn3 N8 158.48(6) . 1_675 ?
O10 Zn3 N8 83.83(5) 1_455 1_675 ?
N7 Zn3 N8 84.01(6) . 1_675 ?
C38 O10 Zn3 101.08(11) . 1_655 ?
C38 O10 Zn1 134.58(11) . 1_655 ?
Zn3 O10 Zn1 110.88(5) 1_655 1_655 ?
C8 O11 Zn3 124.86(12) . . ?
C44 O12 Zn2 121.84(12) . 1_655 ?
C8 O13 Zn1 140.32(12) . . ?
C27 O14 Zn2 111.26(12) . . ?
C43 O15 Zn3 123.26(12) . . ?
C43 O17 Zn1 144.77(12) . . ?
C48 O18 Zn2 120.02(12) . . ?
O5 N1 O4 123.66(17) . . ?
O5 N1 C29 118.54(17) . . ?
O4 N1 C29 117.79(17) . . ?
O7 N2 O9 123.55(16) . . ?
O7 N2 C34 118.26(16) . . ?
O9 N2 C34 118.19(15) . . ?
O3 N3 O2 123.56(17) . . ?
O3 N3 C28 118.46(17) . . ?
O2 N3 C28 117.97(16) . . ?
C4 N4 C2 110.99(15) . . ?
C4 N4 C18 109.17(15) . 2_565 ?
C2 N4 C18 108.61(15) . 2_565 ?
C15 N5 C1 108.59(15) . . ?
C15 N5 C6 111.04(16) . . ?
C1 N5 C6 110.82(15) . . ?
C14 N6 C3 110.70(15) . . ?
C14 N6 C40 114.51(15) . . ?
C3 N6 C40 108.86(14) . . ?
C22 N7 C17 117.45(16) . . ?
C22 N7 Zn3 123.04(13) . . ?
C17 N7 Zn3 118.54(13) . . ?
C7 N8 C11 117.21(17) . . ?
C7 N8 Zn3 124.64(13) . 1_435 ?
C11 N8 Zn3 117.98(13) . 1_435 ?
C13 N9 C10 117.29(17) . . ?
C13 N9 Zn2 116.79(13) . . ?
C10 N9 Zn2 125.92(13) . . ?
N5 C1 C14 110.47(16) . . ?
N4 C2 C18 110.39(16) . . ?
N6 C3 C15 110.44(16) . . ?
N4 C4 C46 114.24(16) . . ?
C7 C5 C26 119.16(18) . . ?
N5 C6 C23 112.06(16) . . ?
N8 C7 C5 123.24(18) . . ?
O13 C8 O11 127.37(17) . . ?
O13 C8 C32 116.94(16) . . ?
O11 C8 C32 115.69(16) . . ?
C11 C9 C26 119.23(18) . . ?
N9 C10 C21 123.31(18) . . ?
N8 C11 C9 123.35(18) . . ?
C23 C12 C13 120.09(18) . . ?
N9 C13 C12 122.64(18) . . ?
N6 C14 C1 110.68(16) . . ?
N5 C15 C3 110.23(16) . . ?
C29 C16 C32 118.07(17) . . ?
N7 C17 C25 123.04(18) . . ?
N4 C18 C2 111.15(16) 2_565 . ?
C47 C19 C39 119.39(17) . . ?
C47 C19 C27 118.12(17) . . ?
C39 C19 C27 122.49(17) . . ?
C36 C20 C45 119.64(17) . . ?
C36 C20 C44 120.83(17) . . ?
C45 C20 C44 119.45(17) . . ?
C10 C21 C23 119.14(18) . . ?
N7 C22 C24 122.74(18) . . ?
C12 C23 C21 117.46(18) . . ?
C12 C23 C6 121.11(18) . . ?
C21 C23 C6 121.42(18) . . ?
C22 C24 C46 119.75(18) . . ?
C17 C25 C46 119.65(18) . . ?
C5 C26 C9 117.80(18) . . ?
C5 C26 C40 122.44(17) . . ?
C9 C26 C40 119.75(17) . . ?
O1 C27 O14 125.05(17) . . ?
O1 C27 C19 119.50(17) . . ?
O14 C27 C19 115.43(16) . . ?
C41 C28 C31 123.14(17) . . ?
C41 C28 N3 118.74(16) . . ?
C31 C28 N3 118.10(16) . . ?
C47 C29 C16 123.40(18) . . ?
C47 C29 N1 118.28(17) . . ?
C16 C29 N1 118.32(17) . . ?
C34 C30 C35 118.45(17) . . ?
C28 C31 C37 118.14(16) . . ?
C16 C32 C39 119.66(17) . . ?
C16 C32 C8 118.93(16) . . ?
C39 C32 C8 121.40(16) . . ?
C42 C33 C37 120.30(16) . . ?
C45 C34 C30 122.99(17) . . ?
C45 C34 N2 118.49(16) . . ?
C30 C34 N2 118.50(16) . . ?
C30 C35 C36 119.41(17) . . ?
C30 C35 C48 120.16(16) . . ?
C36 C35 C48 120.38(16) . . ?
C20 C36 C35 121.12(17) . . ?
C31 C37 C33 119.75(16) . . ?
C31 C37 C38 119.11(16) . . ?
C33 C37 C38 121.11(16) . . ?
O16 C38 O10 122.37(16) . . ?
O16 C38 C37 121.26(16) . . ?
O10 C38 C37 116.35(15) . . ?
C32 C39 C19 120.97(17) . . ?
C26 C40 N6 112.80(15) . . ?
C28 C41 C42 118.14(16) . . ?
C41 C42 C33 120.15(16) . . ?
C41 C42 C43 117.49(15) . . ?
C33 C42 C43 122.35(16) . . ?
O17 C43 O15 127.07(17) . . ?
O17 C43 C42 116.25(16) . . ?
O15 C43 C42 116.68(15) . . ?
O6 C44 O12 126.03(18) . . ?
O6 C44 C20 118.85(18) . . ?
O12 C44 C20 115.10(16) . . ?
C34 C45 C20 118.37(17) . . ?
C25 C46 C24 117.35(17) . . ?
C25 C46 C4 120.09(17) . . ?
C24 C46 C4 122.51(17) . . ?
C29 C47 C19 118.38(18) . . ?
O8 C48 O18 124.99(17) . . ?
O8 C48 C35 118.70(16) . . ?
O18 C48 C35 116.29(16) . . ?

loop_
_geom_bond_atom_site_label_1
_geom_bond_atom_site_label_2
_geom_bond_distance
_geom_bond_site_symmetry_2
_geom_bond_publ_flag
Zn1 O17 2.0153(12) 2_566 ?
Zn1 O17 2.0153(12) . ?
Zn1 O13 2.1157(12) 2_566 ?
Zn1 O13 2.1157(12) . ?
Zn1 O10 2.1664(12) 2_666 ?
Zn1 O10 2.1664(12) 1_455 ?
Zn2 O12 1.9499(13) 1_455 ?
Zn2 O14 1.9570(13) . ?
Zn2 O18 1.9826(13) . ?
Zn2 N9 2.0859(16) . ?
Zn3 O15 1.9896(13) . ?
Zn3 O11 2.0147(13) . ?
Zn3 O10 2.0895(12) 1_455 ?
Zn3 N7 2.1323(15) . ?
Zn3 N8 2.1912(16) 1_675 ?
O1 C27 1.228(2) . ?
O2 N3 1.229(2) . ?
O3 N3 1.223(2) . ?
O4 N1 1.227(2) . ?
O5 N1 1.224(2) . ?
O6 C44 1.224(2) . ?
O7 N2 1.225(2) . ?
O8 C48 1.238(2) . ?
O9 N2 1.228(2) . ?
O10 C38 1.295(2) . ?
O10 Zn3 2.0895(12) 1_655 ?
O10 Zn1 2.1664(12) 1_655 ?
O11 C8 1.261(2) . ?
O12 C44 1.275(2) . ?
O12 Zn2 1.9499(13) 1_655 ?
O13 C8 1.250(2) . ?
O14 C27 1.284(2) . ?
O15 C43 1.263(2) . ?
O16 C38 1.232(2) . ?
O17 C43 1.243(2) . ?
O18 C48 1.268(2) . ?
N1 C29 1.468(2) . ?
N2 C34 1.473(2) . ?
N3 C28 1.457(2) . ?
N4 C4 1.462(2) . ?
N4 C2 1.463(2) . ?
N4 C18 1.465(2) 2_565 ?
N5 C15 1.460(2) . ?
N5 C1 1.461(2) . ?
N5 C6 1.466(3) . ?
N6 C14 1.497(2) . ?
N6 C3 1.499(2) . ?
N6 C40 1.505(2) . ?
N7 C22 1.339(2) . ?
N7 C17 1.343(2) . ?
N8 C7 1.330(2) . ?
N8 C11 1.339(2) . ?
N8 Zn3 2.1912(16) 1_435 ?
N9 C13 1.341(2) . ?
N9 C10 1.345(2) . ?
C1 C14 1.513(3) . ?
C2 C18 1.510(3) . ?
C3 C15 1.507(3) . ?
C4 C46 1.509(3) . ?
C5 C7 1.383(3) . ?
C5 C26 1.383(3) . ?
C6 C23 1.509(3) . ?
C8 C32 1.514(2) . ?
C9 C11 1.374(3) . ?
C9 C26 1.385(3) . ?
C10 C21 1.380(3) . ?
C12 C23 1.381(3) . ?
C12 C13 1.382(3) . ?
C16 C29 1.380(3) . ?
C16 C32 1.389(3) . ?
C17 C25 1.378(3) . ?
C18 N4 1.465(2) 2_565 ?
C19 C47 1.388(3) . ?
C19 C39 1.395(3) . ?
C19 C27 1.513(3) . ?
C20 C36 1.387(3) . ?
C20 C45 1.393(3) . ?
C20 C44 1.515(3) . ?
C21 C23 1.394(3) . ?
C22 C24 1.385(3) . ?
C24 C46 1.388(3) . ?
C25 C46 1.387(3) . ?
C26 C40 1.504(3) . ?
C28 C41 1.378(2) . ?
C28 C31 1.379(3) . ?
C29 C47 1.375(3) . ?
C30 C34 1.381(3) . ?
C30 C35 1.392(2) . ?
C31 C37 1.392(2) . ?
C32 C39 1.390(2) . ?
C33 C42 1.390(2) . ?
C33 C37 1.395(2) . ?
C34 C45 1.380(3) . ?
C35 C36 1.394(2) . ?
C35 C48 1.509(2) . ?
C37 C38 1.497(2) . ?
C41 C42 1.387(2) . ?
C42 C43 1.497(2) . ?

loop_
_geom_hbond_atom_site_label_D
_geom_hbond_atom_site_label_H
_geom_hbond_atom_site_label_A
_geom_hbond_distance_DH
_geom_hbond_distance_HA
_geom_hbond_distance_DA
_geom_hbond_angle_DHA
_geom_hbond_site_symmetry_A
N6 H6N O8 0.84(2) 1.87(2) 2.666(2) 157(2) 1_445
O1W H1WA O6 0.871(17) 1.884(18) 2.736(2) 166(3) 2_655
O1W H1WB O9 0.850(17) 2.229(17) 3.073(2) 172(3) 2

loop_
_geom_torsion_atom_site_label_1
_geom_torsion_atom_site_label_2
_geom_torsion_atom_site_label_3
_geom_torsion_atom_site_label_4
_geom_torsion
_geom_torsion_site_symmetry_1
_geom_torsion_site_symmetry_2
_geom_torsion_site_symmetry_3
_geom_torsion_site_symmetry_4
_geom_torsion_publ_flag
O15 Zn3 O11 C8 76.69(15) . . . . ?
O10 Zn3 O11 C8 -30.37(15) 1_455 . . . ?
N7 Zn3 O11 C8 171.78(15) . . . . ?
N8 Zn3 O11 C8 -116.26(18) 1_675 . . . ?
O17 Zn1 O13 C8 104.48(19) 2_566 . . . ?
O17 Zn1 O13 C8 -75.52(19) . . . . ?
O13 Zn1 O13 C8 -15(6) 2_566 . . . ?
O10 Zn1 O13 C8 -168.94(19) 2_666 . . . ?
O10 Zn1 O13 C8 11.06(19) 1_455 . . . ?
O12 Zn2 O14 C27 67.33(14) 1_455 . . . ?
O18 Zn2 O14 C27 -165.10(12) . . . . ?
N9 Zn2 O14 C27 -56.32(14) . . . . ?
O11 Zn3 O15 C43 -85.41(14) . . . . ?
O10 Zn3 O15 C43 13.58(15) 1_455 . . . ?
N7 Zn3 O15 C43 -175.99(14) . . . . ?
N8 Zn3 O15 C43 99.35(14) 1_675 . . . ?
O17 Zn1 O17 C43 -15(33) 2_566 . . . ?
O13 Zn1 O17 C43 -139.9(2) 2_566 . . . ?
O13 Zn1 O17 C43 40.1(2) . . . . ?
O10 Zn1 O17 C43 135.7(2) 2_666 . . . ?
O10 Zn1 O17 C43 -44.3(2) 1_455 . . . ?
O12 Zn2 O18 C48 166.44(13) 1_455 . . . ?
O14 Zn2 O18 C48 38.90(15) . . . . ?
N9 Zn2 O18 C48 -79.76(14) . . . . ?
O15 Zn3 N7 C22 144.69(15) . . . . ?
O11 Zn3 N7 C22 41.74(15) . . . . ?
O10 Zn3 N7 C22 -60.0(2) 1_455 . . . ?
N8 Zn3 N7 C22 -117.73(15) 1_675 . . . ?
O15 Zn3 N7 C17 -46.89(15) . . . . ?
O11 Zn3 N7 C17 -149.84(15) . . . . ?
O10 Zn3 N7 C17 108.40(18) 1_455 . . . ?
N8 Zn3 N7 C17 50.69(15) 1_675 . . . ?
O12 Zn2 N9 C13 59.47(15) 1_455 . . . ?
O14 Zn2 N9 C13 -176.65(13) . . . . ?
O18 Zn2 N9 C13 -54.73(14) . . . . ?
O12 Zn2 N9 C10 -119.67(15) 1_455 . . . ?
O14 Zn2 N9 C10 4.21(17) . . . . ?
O18 Zn2 N9 C10 126.13(15) . . . . ?
C15 N5 C1 C14 -62.2(2) . . . . ?
C6 N5 C1 C14 175.55(16) . . . . ?
C4 N4 C2 C18 177.93(16) . . . . ?
C18 N4 C2 C18 57.9(2) 2_565 . . . ?
C14 N6 C3 C15 53.5(2) . . . . ?
C40 N6 C3 C15 -179.84(16) . . . . ?
C2 N4 C4 C46 71.0(2) . . . . ?
C18 N4 C4 C46 -169.35(17) 2_565 . . . ?
C15 N5 C6 C23 68.6(2) . . . . ?
C1 N5 C6 C23 -170.60(17) . . . . ?
C11 N8 C7 C5 -1.1(3) . . . . ?
Zn3 N8 C7 C5 -176.04(15) 1_435 . . . ?
C26 C5 C7 N8 0.2(3) . . . . ?
Zn1 O13 C8 O11 26.8(3) . . . . ?
Zn1 O13 C8 C32 -152.38(14) . . . . ?
Zn3 O11 C8 O13 -12.8(3) . . . . ?
Zn3 O11 C8 C32 166.32(11) . . . . ?
C13 N9 C10 C21 1.7(3) . . . . ?
Zn2 N9 C10 C21 -179.15(14) . . . . ?
C7 N8 C11 C9 0.8(3) . . . . ?
Zn3 N8 C11 C9 176.10(16) 1_435 . . . ?
C26 C9 C11 N8 0.4(3) . . . . ?
C10 N9 C13 C12 0.6(3) . . . . ?
Zn2 N9 C13 C12 -178.61(15) . . . . ?
C23 C12 C13 N9 -2.5(3) . . . . ?
C3 N6 C14 C1 -52.7(2) . . . . ?
C40 N6 C14 C1 -176.26(15) . . . . ?
N5 C1 C14 N6 57.6(2) . . . . ?
C1 N5 C15 C3 63.0(2) . . . . ?
C6 N5 C15 C3 -174.93(16) . . . . ?
N6 C3 C15 N5 -59.0(2) . . . . ?
C22 N7 C17 C25 1.3(3) . . . . ?
Zn3 N7 C17 C25 -167.74(16) . . . . ?
N4 C2 C18 N4 -59.4(2) . . . 2_565 ?
N9 C10 C21 C23 -2.1(3) . . . . ?
C17 N7 C22 C24 -0.7(3) . . . . ?
Zn3 N7 C22 C24 167.84(14) . . . . ?
C13 C12 C23 C21 1.9(3) . . . . ?
C13 C12 C23 C6 -176.89(17) . . . . ?
C10 C21 C23 C12 0.2(3) . . . . ?
C10 C21 C23 C6 179.05(18) . . . . ?
N5 C6 C23 C12 -130.15(19) . . . . ?
N5 C6 C23 C21 51.1(2) . . . . ?
N7 C22 C24 C46 0.1(3) . . . . ?
N7 C17 C25 C46 -1.4(3) . . . . ?
C7 C5 C26 C9 1.0(3) . . . . ?
C7 C5 C26 C40 179.78(18) . . . . ?
C11 C9 C26 C5 -1.3(3) . . . . ?
C11 C9 C26 C40 179.92(18) . . . . ?
Zn2 O14 C27 O1 -2.6(2) . . . . ?
Zn2 O14 C27 C19 175.61(12) . . . . ?
C47 C19 C27 O1 22.6(3) . . . . ?
C39 C19 C27 O1 -158.28(19) . . . . ?
C47 C19 C27 O14 -155.80(17) . . . . ?
C39 C19 C27 O14 23.4(3) . . . . ?
O3 N3 C28 C41 19.1(3) . . . . ?
O2 N3 C28 C41 -159.91(19) . . . . ?
O3 N3 C28 C31 -159.33(19) . . . . ?
O2 N3 C28 C31 21.6(3) . . . . ?
C32 C16 C29 C47 0.7(3) . . . . ?
C32 C16 C29 N1 -177.97(16) . . . . ?
O5 N1 C29 C47 153.05(18) . . . . ?
O4 N1 C29 C47 -27.5(3) . . . . ?
O5 N1 C29 C16 -28.2(3) . . . . ?
O4 N1 C29 C16 151.27(18) . . . . ?
C41 C28 C31 C37 -0.3(3) . . . . ?
N3 C28 C31 C37 178.05(17) . . . . ?
C29 C16 C32 C39 -3.0(3) . . . . ?
C29 C16 C32 C8 175.82(16) . . . . ?
O13 C8 C32 C16 2.4(2) . . . . ?
O11 C8 C32 C16 -176.83(17) . . . . ?
O13 C8 C32 C39 -178.77(16) . . . . ?
O11 C8 C32 C39 2.0(3) . . . . ?
C35 C30 C34 C45 0.9(3) . . . . ?
C35 C30 C34 N2 179.04(16) . . . . ?
O7 N2 C34 C45 -11.8(3) . . . . ?
O9 N2 C34 C45 167.07(17) . . . . ?
O7 N2 C34 C30 169.91(17) . . . . ?
O9 N2 C34 C30 -11.2(2) . . . . ?
C34 C30 C35 C36 -1.4(3) . . . . ?
C34 C30 C35 C48 -178.67(16) . . . . ?
C45 C20 C36 C35 1.3(3) . . . . ?
C44 C20 C36 C35 -175.44(17) . . . . ?
C30 C35 C36 C20 0.3(3) . . . . ?
C48 C35 C36 C20 177.62(17) . . . . ?
C28 C31 C37 C33 5.3(3) . . . . ?
C28 C31 C37 C38 -172.85(16) . . . . ?
C42 C33 C37 C31 -5.2(3) . . . . ?
C42 C33 C37 C38 172.84(16) . . . . ?
Zn3 O10 C38 O16 6.9(2) 1_655 . . . ?
Zn1 O10 C38 O16 -127.80(16) 1_655 . . . ?
Zn3 O10 C38 C37 -171.87(13) 1_655 . . . ?
Zn1 O10 C38 C37 53.5(2) 1_655 . . . ?
C31 C37 C38 O16 -163.26(17) . . . . ?
C33 C37 C38 O16 18.6(3) . . . . ?
C31 C37 C38 O10 15.5(2) . . . . ?
C33 C37 C38 O10 -162.62(16) . . . . ?
C16 C32 C39 C19 2.0(3) . . . . ?
C8 C32 C39 C19 -176.79(17) . . . . ?
C47 C19 C39 C32 1.3(3) . . . . ?
C27 C19 C39 C32 -177.82(17) . . . . ?
C5 C26 C40 N6 99.2(2) . . . . ?
C9 C26 C40 N6 -82.0(2) . . . . ?
C14 N6 C40 C26 -53.4(2) . . . . ?
C3 N6 C40 C26 -177.93(16) . . . . ?
C31 C28 C41 C42 -4.6(3) . . . . ?
N3 C28 C41 C42 176.99(16) . . . . ?
C28 C41 C42 C33 4.6(3) . . . . ?
C28 C41 C42 C43 -175.75(16) . . . . ?
C37 C33 C42 C41 0.2(3) . . . . ?
C37 C33 C42 C43 -179.42(16) . . . . ?
Zn1 O17 C43 O15 18.4(3) . . . . ?
Zn1 O17 C43 C42 -162.45(15) . . . . ?
Zn3 O15 C43 O17 3.9(3) . . . . ?
Zn3 O15 C43 C42 -175.26(11) . . . . ?
C41 C42 C43 O17 -22.5(2) . . . . ?
C33 C42 C43 O17 157.12(17) . . . . ?
C41 C42 C43 O15 156.74(16) . . . . ?
C33 C42 C43 O15 -23.7(2) . . . . ?
Zn2 O12 C44 O6 -4.7(3) 1_655 . . . ?
Zn2 O12 C44 C20 173.33(12) 1_655 . . . ?
C36 C20 C44 O6 168.53(19) . . . . ?
C45 C20 C44 O6 -8.2(3) . . . . ?
C36 C20 C44 O12 -9.7(3) . . . . ?
C45 C20 C44 O12 173.63(17) . . . . ?
C30 C34 C45 C20 0.7(3) . . . . ?
N2 C34 C45 C20 -177.48(16) . . . . ?
C36 C20 C45 C34 -1.7(3) . . . . ?
C44 C20 C45 C34 175.01(17) . . . . ?
C17 C25 C46 C24 0.7(3) . . . . ?
C17 C25 C46 C4 -176.57(19) . . . . ?
C22 C24 C46 C25 -0.1(3) . . . . ?
C22 C24 C46 C4 177.08(18) . . . . ?
N4 C4 C46 C25 -155.01(18) . . . . ?
N4 C4 C46 C24 27.8(3) . . . . ?
C16 C29 C47 C19 2.6(3) . . . . ?
N1 C29 C47 C19 -178.72(17) . . . . ?
C39 C19 C47 C29 -3.5(3) . . . . ?
C27 C19 C47 C29 175.65(17) . . . . ?
Zn2 O18 C48 O8 -19.9(2) . . . . ?
Zn2 O18 C48 C35 158.42(12) . . . . ?
C30 C35 C48 O8 -176.97(17) . . . . ?
C36 C35 C48 O8 5.7(3) . . . . ?
C30 C35 C48 O18 4.6(3) . . . . ?
C36 C35 C48 O18 -172.68(16) . . . . ?
